data_4132443
loop_
_publ_author_name
'Kundu, Abhinanda'
'Inoue, Mariko'
'Nagae, Haruki'
'Tsurugi, Hayato'
'Mashima, Kazushi'

_publ_section_title
;
 Direct ortho-C-H Aminoalkylation of 2-Substituted Pyridine Derivatives
 Catalyzed by Yttrium Complexes with N,N'-Diarylethylenediamido Ligands.
;
_journal_issue 23
_journal_name_full 'Journal of the American Chemical Society'
_journal_page_first 7332
_journal_page_last 7342
_journal_paper_doi 10.1021/jacs.8b03998
_journal_volume 140
_journal_year 2018
_chemical_absolute_configuration 'CHOOSE rm ad rmad syn or unk'
_chemical_formula_moiety 'C44 H61 Lu N2 O2 Si'
_chemical_formula_sum 'C44 H61 Lu N2 O2 Si'
_chemical_formula_weight 853.03
_space_group_crystal_system orthorhombic
_space_group_IT_number 19
_space_group_name_Hall 'P 2ac 2ab'
_space_group_name_H-M_alt 'P 21 21 21'
_atom_sites_solution_hydrogens geom
_atom_sites_solution_primary direct
_atom_sites_solution_secondary difmap
_cell_angle_alpha 90.0000
_cell_angle_beta 90.0000
_cell_angle_gamma 90.0000
_cell_formula_units_Z 4
_cell_length_a 14.6844(14)
_cell_length_b 16.2869(16)
_cell_length_c 17.6979(16)
_cell_measurement_reflns_used 10300
_cell_measurement_temperature 113
_cell_measurement_theta_max 27.50
_cell_measurement_theta_min 3.00
_cell_volume 4232.7(7)
_computing_cell_refinement 'CrystalClear-SM Expert 2.1 b45'
_computing_data_collection 'CrystalClear-SM Expert 2.1 b45 (Rigaku, 2015)'
_computing_data_reduction 'CrystalClear-SM Expert 2.1 b45'
_computing_molecular_graphics 'CrystalStructure 4.2.4'
_computing_publication_material 'CrystalStructure 4.2.4 (Rigaku, 2016)'
_computing_structure_refinement 'SHELXL Version 2016/4 (Sheldrick, 2008)'
_computing_structure_solution 'SIR92 (Altomare, et al., 1994)'
_diffrn_ambient_temperature 113
_diffrn_measured_fraction_theta_full 0.996
_diffrn_measured_fraction_theta_max 0.996
_diffrn_measurement_device_type Loop
_diffrn_radiation_type 'Mo K\a'
_diffrn_radiation_wavelength 0.71075
_diffrn_reflns_av_R_equivalents 0.0279
_diffrn_reflns_Laue_measured_fraction_full 0.996
_diffrn_reflns_Laue_measured_fraction_max 0.996
_diffrn_reflns_limit_h_max 17
_diffrn_reflns_limit_h_min -19
_diffrn_reflns_limit_k_max 20
_diffrn_reflns_limit_k_min -21
_diffrn_reflns_limit_l_max 16
_diffrn_reflns_limit_l_min -22
_diffrn_reflns_number 26262
_diffrn_reflns_point_group_measured_fraction_full 0.986
_diffrn_reflns_point_group_measured_fraction_max 0.968
_diffrn_reflns_theta_full 25.242
_diffrn_reflns_theta_max 27.495
_diffrn_reflns_theta_min 3.004
_diffrn_standards_number 0
_exptl_absorpt_coefficient_mu 2.397
_exptl_absorpt_correction_T_max 0.806
_exptl_absorpt_correction_T_min 0.687
_exptl_absorpt_correction_type multi-scan
_exptl_absorpt_process_details 'CrystalClear (Rigaku, ????)'
_exptl_crystal_colour yellow
_exptl_crystal_density_diffrn 1.339
_exptl_crystal_density_method 'not measured'
_exptl_crystal_description block
_exptl_crystal_F_000 1760.00
_exptl_crystal_size_max 0.240
_exptl_crystal_size_mid 0.230
_exptl_crystal_size_min 0.090
_refine_diff_density_max 1.14
_refine_diff_density_min -0.44
_refine_ls_abs_structure_details
;
 Flack x determined using 3632 quotients [(I+)-(I-)]/[(I+)+(I-)]
 (Parsons, Flack and Wagner, Acta Cryst. B69 (2013) 249-259).
;
_refine_ls_abs_structure_Flack -0.003(4)
_refine_ls_extinction_method none
_refine_ls_goodness_of_fit_ref 0.975
_refine_ls_hydrogen_treatment constr
_refine_ls_number_parameters 453
_refine_ls_number_reflns 9417
_refine_ls_number_restraints 0
_refine_ls_R_factor_all 0.0251
_refine_ls_R_factor_gt 0.0207
_refine_ls_shift/su_max 0.003
_refine_ls_structure_factor_coef Fsqd
_refine_ls_weighting_details 'w = 1/[\s^2^(Fo^2^)+(0.0172P)^2^] where P=(Fo^2^+2Fc^2^)/3'
_refine_ls_weighting_scheme calc
_refine_ls_wR_factor_gt 0.0431
_refine_ls_wR_factor_ref 0.0439
_reflns_Friedel_coverage 0.761
_reflns_Friedel_fraction_full 0.975
_reflns_Friedel_fraction_max 0.934
_reflns_number_gt 8738
_reflns_number_total 9417
_reflns_threshold_expression F^2^>2.0\s(F^2^)
_cod_data_source_file ja8b03998_si_002.cif
_cod_data_source_block complex12
_cod_database_code 4132443

loop_
_space_group_symop_id
_space_group_symop_operation_xyz
1 +X,+Y,+Z
2 1/2-X,-Y,1/2+Z
3 1/2+X,1/2-Y,-Z
4 -X,1/2+Y,1/2-Z

loop_
_atom_site_label
_atom_site_type_symbol
_atom_site_fract_x
_atom_site_fract_y
_atom_site_fract_z
_atom_site_U_iso_or_equiv
_atom_site_adp_type
_atom_site_occupancy
_atom_site_site_symmetry_order
_atom_site_calc_flag
_atom_site_refinement_flags_posn
_atom_site_refinement_flags_adp
LU1 Lu 0.64721(2) 0.01311(2) 0.59488(2) 0.01320(4) Uani 1 1 d . .
SI1 Si 0.48107(7) 0.03799(8) 0.76044(6) 0.0246(3) Uani 1 1 d . .
O1 O 0.55759(18) -0.09904(17) 0.55975(16) 0.0219(6) Uani 1 1 d . .
O2 O 0.55580(18) 0.07849(17) 0.50798(15) 0.0201(6) Uani 1 1 d . .
N1 N 0.77354(18) -0.05874(17) 0.5946(2) 0.0144(6) Uani 1 1 d . .
N2 N 0.7510(2) 0.10759(18) 0.58308(19) 0.0144(7) Uani 1 1 d . .
C1 C 0.8408(2) -0.0090(2) 0.63669(17) 0.0135(7) Uani 1 1 d . .
C2 C 0.8439(2) 0.07891(19) 0.6005(2) 0.0139(6) Uani 1 1 d . .
C3 C 0.8935(3) 0.1364(2) 0.6547(2) 0.0157(8) Uani 1 1 d . .
C4 C 0.9816(3) 0.1628(2) 0.6384(2) 0.0201(8) Uani 1 1 d . .
C5 C 1.0296(3) 0.2102(3) 0.6901(3) 0.0254(9) Uani 1 1 d . .
C6 C 0.9925(3) 0.2311(3) 0.7585(3) 0.0261(10) Uani 1 1 d . .
C7 C 0.9034(3) 0.2057(3) 0.7750(2) 0.0236(9) Uani 1 1 d . .
C8 C 0.8549(3) 0.1586(2) 0.7237(2) 0.0210(8) Uani 1 1 d . .
C9 C 0.9382(2) -0.0421(2) 0.6369(2) 0.0147(7) Uani 1 1 d . .
C10 C 0.9927(2) -0.0333(2) 0.7001(2) 0.0185(8) Uani 1 1 d . .
C11 C 1.0839(3) -0.0585(3) 0.6999(2) 0.0225(9) Uani 1 1 d . .
C12 C 1.1200(2) -0.0924(3) 0.6350(2) 0.0219(9) Uani 1 1 d . .
C13 C 1.0668(3) -0.1010(2) 0.5712(2) 0.0201(9) Uani 1 1 d . .
C14 C 0.9761(3) -0.0762(2) 0.5720(2) 0.0185(8) Uani 1 1 d . .
C15 C 0.7789(2) -0.1452(2) 0.5961(3) 0.0168(7) Uani 1 1 d . .
C16 C 0.7685(3) -0.1875(3) 0.5264(3) 0.0205(9) Uani 1 1 d . .
C17 C 0.7650(3) -0.2729(3) 0.5261(3) 0.0277(11) Uani 1 1 d . .
C18 C 0.7742(2) -0.3199(2) 0.5912(3) 0.0283(9) Uani 1 1 d . .
C19 C 0.7847(3) -0.2784(3) 0.6583(3) 0.0241(10) Uani 1 1 d . .
C20 C 0.7871(3) -0.1925(3) 0.6631(2) 0.0185(8) Uani 1 1 d . .
C21 C 0.7892(3) -0.1530(3) 0.7396(2) 0.0238(9) Uani 1 1 d . .
H21A H 0.849687 -0.129601 0.748745 0.029 Uiso 1 1 calc R U
H21B H 0.775752 -0.194208 0.778381 0.029 Uiso 1 1 calc R U
H21C H 0.743406 -0.109222 0.741782 0.029 Uiso 1 1 calc R U
C22 C 0.7617(3) -0.1405(3) 0.4539(2) 0.0249(10) Uani 1 1 d . .
C23 C 0.7731(3) -0.4129(3) 0.5889(4) 0.0412(12) Uani 1 1 d . .
C24 C 0.7451(2) 0.1814(2) 0.5414(2) 0.0143(8) Uani 1 1 d . .
C25 C 0.6893(3) 0.2455(2) 0.5687(2) 0.0205(9) Uani 1 1 d . .
C26 C 0.6780(3) 0.3174(2) 0.5268(2) 0.0236(9) Uani 1 1 d . .
C27 C 0.7219(3) 0.3294(3) 0.4579(3) 0.0254(10) Uani 1 1 d . .
C28 C 0.7755(3) 0.2660(3) 0.4307(2) 0.0214(9) Uani 1 1 d . .
C29 C 0.7874(3) 0.1927(2) 0.4702(2) 0.0173(8) Uani 1 1 d . .
C30 C 0.8402(3) 0.1250(3) 0.4317(2) 0.0281(10) Uani 1 1 d . .
H30A H 0.836023 0.131728 0.376762 0.034 Uiso 1 1 calc R U
H30B H 0.814645 0.071655 0.446086 0.034 Uiso 1 1 calc R U
H30C H 0.904185 0.127654 0.447218 0.034 Uiso 1 1 calc R U
C31 C 0.6408(3) 0.2380(3) 0.6438(2) 0.0306(10) Uani 1 1 d . .
C32 C 0.7125(3) 0.4090(3) 0.4150(3) 0.0362(11) Uani 1 1 d . .
C33 C 0.5937(2) 0.0153(3) 0.7197(2) 0.0213(8) Uani 1 1 d . .
C34 C 0.4478(3) 0.1483(3) 0.7483(3) 0.0324(11) Uani 1 1 d . .
C35 C 0.3898(3) -0.0273(3) 0.7162(3) 0.0398(12) Uani 1 1 d . .
C36 C 0.4780(3) 0.0172(4) 0.8652(2) 0.0452(13) Uani 1 1 d . .
C37 C 0.5083(3) -0.1143(3) 0.4898(3) 0.0262(9) Uani 1 1 d . .
C38 C 0.5051(3) -0.2062(3) 0.4827(2) 0.0260(9) Uani 1 1 d . .
C39 C 0.4907(3) -0.2325(3) 0.5641(3) 0.0320(11) Uani 1 1 d . .
C40 C 0.5484(3) -0.1724(3) 0.6083(2) 0.0239(9) Uani 1 1 d . .
C41 C 0.4666(3) 0.1146(4) 0.5221(3) 0.0382(13) Uani 1 1 d . .
C42 C 0.4218(3) 0.1266(3) 0.4469(2) 0.0278(10) Uani 1 1 d . .
C43 C 0.4898(3) 0.0939(3) 0.3889(2) 0.0222(9) Uani 1 1 d . .
C44 C 0.5791(3) 0.0991(3) 0.4301(2) 0.0248(9) Uani 1 1 d . .
H1 H 0.819780 -0.003620 0.690201 0.016 Uiso 1 1 d . U
H2 H 0.879489 0.075850 0.552460 0.017 Uiso 1 1 d . U
H4 H 1.009129 0.147990 0.591801 0.024 Uiso 1 1 d . U
H5 H 1.089230 0.228410 0.677750 0.030 Uiso 1 1 d . U
H6 H 1.026669 0.262080 0.793981 0.032 Uiso 1 1 d . U
H7 H 0.876280 0.221311 0.821441 0.028 Uiso 1 1 d . U
H8 H 0.795040 0.140990 0.736079 0.024 Uiso 1 1 d . U
H10 H 0.967830 -0.009680 0.744629 0.022 Uiso 1 1 d . U
H11 H 1.120550 -0.052251 0.743640 0.027 Uiso 1 1 d . U
H12 H 1.181490 -0.110210 0.634350 0.026 Uiso 1 1 d . U
H13 H 1.092230 -0.123341 0.526469 0.024 Uiso 1 1 d . U
H14 H 0.939689 -0.083231 0.528101 0.022 Uiso 1 1 d . U
H17 H 0.756000 -0.300130 0.479099 0.033 Uiso 1 1 d . U
H19 H 0.790420 -0.309230 0.703540 0.029 Uiso 1 1 d . U
H22A H 0.765321 -0.081280 0.464479 0.030 Uiso 1 1 d . U
H22B H 0.811690 -0.156059 0.420200 0.030 Uiso 1 1 d . U
H22C H 0.703330 -0.152491 0.429320 0.030 Uiso 1 1 d . U
H23A H 0.765150 -0.431410 0.536659 0.049 Uiso 1 1 d . U
H23B H 0.830689 -0.434210 0.608861 0.049 Uiso 1 1 d . U
H23C H 0.722520 -0.433320 0.619861 0.049 Uiso 1 1 d . U
H26 H 0.639220 0.359400 0.545950 0.028 Uiso 1 1 d . U
H28 H 0.805301 0.272900 0.383460 0.026 Uiso 1 1 d . U
H31A H 0.655231 0.184620 0.666780 0.037 Uiso 1 1 d . U
H31B H 0.661322 0.282000 0.677750 0.037 Uiso 1 1 d . U
H31C H 0.575100 0.242330 0.636209 0.037 Uiso 1 1 d . U
H32A H 0.671861 0.446019 0.442940 0.044 Uiso 1 1 d . U
H32B H 0.772209 0.434639 0.409260 0.044 Uiso 1 1 d . U
H32C H 0.686330 0.397970 0.364981 0.044 Uiso 1 1 d . U
H33A H 0.608891 -0.039850 0.739369 0.026 Uiso 1 1 d . U
H33B H 0.635409 0.053670 0.745790 0.026 Uiso 1 1 d . U
H34A H 0.387650 0.157670 0.770849 0.040 Uiso 1 1 d . U
H34B H 0.492689 0.183730 0.773459 0.040 Uiso 1 1 d . U
H34C H 0.445640 0.162001 0.694390 0.040 Uiso 1 1 d . U
H35A H 0.330689 -0.014131 0.739009 0.047 Uiso 1 1 d . U
H35B H 0.387280 -0.016780 0.661771 0.047 Uiso 1 1 d . U
H35C H 0.403540 -0.085581 0.724910 0.047 Uiso 1 1 d . U
H36A H 0.417419 0.029860 0.884910 0.054 Uiso 1 1 d . U
H36B H 0.492089 -0.040800 0.874469 0.054 Uiso 1 1 d . U
H36C H 0.523460 0.051650 0.890620 0.054 Uiso 1 1 d . U
H37A H 0.540300 -0.089351 0.446408 0.031 Uiso 1 1 d . U
H37B H 0.445980 -0.091110 0.492820 0.031 Uiso 1 1 d . U
H38A H 0.562961 -0.228120 0.462210 0.031 Uiso 1 1 d . U
H38B H 0.454080 -0.223981 0.450049 0.031 Uiso 1 1 d . U
H39A H 0.425740 -0.228170 0.578670 0.038 Uiso 1 1 d . U
H39B H 0.511570 -0.289560 0.572380 0.038 Uiso 1 1 d . U
H40A H 0.518221 -0.157800 0.656529 0.029 Uiso 1 1 d . U
H40B H 0.608750 -0.196250 0.619510 0.029 Uiso 1 1 d . U
H41A H 0.473469 0.167861 0.548560 0.046 Uiso 1 1 d . U
H41B H 0.429740 0.077609 0.554150 0.046 Uiso 1 1 d . U
H42A H 0.409100 0.185841 0.437900 0.033 Uiso 1 1 d . U
H42B H 0.363530 0.096169 0.444320 0.033 Uiso 1 1 d . U
H43A H 0.475659 0.036349 0.375260 0.028 Uiso 1 1 d . U
H43B H 0.490280 0.127941 0.342780 0.028 Uiso 1 1 d . U
H44A H 0.623881 0.060150 0.409180 0.030 Uiso 1 1 d . U
H44B H 0.604589 0.155641 0.426990 0.030 Uiso 1 1 d . U

loop_
_atom_site_aniso_label
_atom_site_aniso_U_11
_atom_site_aniso_U_22
_atom_site_aniso_U_33
_atom_site_aniso_U_23
_atom_site_aniso_U_13
_atom_site_aniso_U_12
LU1 0.01122(6) 0.01292(6) 0.01548(6) 0.00046(6) -0.00068(6) 0.00081(6)
SI1 0.0168(5) 0.0359(7) 0.0212(5) 0.0048(5) 0.0034(4) 0.0075(5)
O1 0.0204(14) 0.0167(15) 0.0285(15) -0.0001(12) -0.0097(12) -0.0045(12)
O2 0.0165(13) 0.0240(16) 0.0197(14) 0.0059(11) 0.0002(12) 0.0059(11)
N1 0.0128(14) 0.0104(15) 0.0198(15) -0.0012(16) -0.0002(15) 0.0010(11)
N2 0.0127(15) 0.0097(15) 0.0207(19) -0.0001(13) 0.0009(13) 0.0032(11)
C1 0.0137(16) 0.0139(17) 0.0130(14) -0.0002(13) 0.0000(13) 0.0027(16)
C2 0.0121(16) 0.0112(15) 0.0185(16) 0.0003(14) 0.0021(18) 0.0019(13)
C3 0.0175(18) 0.0087(18) 0.0208(19) 0.0006(15) -0.0026(15) 0.0006(15)
C4 0.0171(19) 0.016(2) 0.028(2) 0.0007(16) -0.0032(17) 0.0017(16)
C5 0.019(2) 0.019(2) 0.038(3) -0.0003(18) -0.0028(18) -0.0045(17)
C6 0.026(2) 0.019(2) 0.033(3) -0.0041(18) -0.0088(19) -0.0056(18)
C7 0.026(2) 0.021(2) 0.024(2) -0.0062(17) -0.0015(18) 0.0013(17)
C8 0.0154(17) 0.0187(19) 0.029(2) -0.0037(15) -0.006(2) 0.0017(19)
C9 0.0159(18) 0.0099(17) 0.0185(19) 0.0029(14) -0.0016(15) 0.0005(14)
C10 0.0187(18) 0.018(2) 0.0188(18) 0.0047(15) -0.0010(15) 0.0029(15)
C11 0.018(2) 0.024(2) 0.025(2) 0.0084(17) -0.0053(16) -0.0003(16)
C12 0.0127(19) 0.016(2) 0.037(2) 0.0059(17) 0.0008(17) 0.0033(15)
C13 0.0188(19) 0.013(2) 0.029(2) -0.0037(15) 0.0047(16) -0.0003(16)
C14 0.0184(19) 0.014(2) 0.023(2) -0.0014(15) 0.0001(15) -0.0032(15)
C15 0.0072(15) 0.0148(18) 0.0283(19) -0.002(2) 0.0018(18) 0.0013(12)
C16 0.0048(18) 0.021(2) 0.036(3) -0.0077(18) -0.0004(17) 0.0005(15)
C17 0.013(2) 0.022(2) 0.048(3) -0.013(2) -0.0019(19) -0.0008(17)
C18 0.0099(17) 0.0138(18) 0.061(3) -0.002(2) 0.002(2) -0.0007(14)
C19 0.0116(19) 0.016(2) 0.044(3) 0.0102(19) 0.0005(18) 0.0012(16)
C20 0.0080(17) 0.019(2) 0.029(2) 0.0042(17) 0.0028(16) 0.0001(15)
C21 0.020(2) 0.024(2) 0.027(2) 0.0097(18) 0.0024(17) 0.0057(18)
C22 0.019(2) 0.030(3) 0.026(2) -0.0096(19) -0.0030(18) -0.0011(18)
C23 0.025(2) 0.016(2) 0.083(4) -0.005(3) 0.012(3) -0.0012(17)
C24 0.0126(18) 0.0120(19) 0.0183(19) 0.0019(15) -0.0048(15) -0.0012(14)
C25 0.0170(18) 0.015(2) 0.030(2) -0.0010(16) -0.0034(17) 0.0007(16)
C26 0.021(2) 0.014(2) 0.036(2) -0.0038(17) -0.0068(17) 0.0015(15)
C27 0.021(2) 0.018(2) 0.038(3) 0.0078(19) -0.0140(19) -0.0030(17)
C28 0.0188(19) 0.023(2) 0.022(2) 0.0048(16) -0.0063(16) -0.0063(17)
C29 0.0152(18) 0.018(2) 0.019(2) 0.0016(15) -0.0065(16) -0.0021(15)
C30 0.032(3) 0.033(2) 0.0187(19) 0.0006(16) 0.0007(18) 0.012(2)
C31 0.033(2) 0.021(2) 0.037(2) -0.0034(17) 0.003(2) 0.014(2)
C32 0.037(2) 0.022(2) 0.049(3) 0.015(2) -0.010(2) -0.0026(19)
C33 0.0186(17) 0.0247(19) 0.0206(17) 0.0007(19) -0.0007(14) 0.0019(18)
C34 0.028(2) 0.041(3) 0.028(2) -0.001(2) 0.010(2) 0.011(2)
C35 0.022(2) 0.048(3) 0.049(3) 0.010(3) -0.003(2) 0.001(2)
C36 0.031(2) 0.077(4) 0.027(2) 0.013(3) 0.0087(18) 0.023(3)
C37 0.023(2) 0.023(2) 0.032(2) -0.0005(18) -0.0102(19) -0.0017(18)
C38 0.025(2) 0.022(2) 0.030(2) -0.0049(18) -0.0017(18) -0.0056(18)
C39 0.032(2) 0.031(3) 0.033(2) -0.002(2) 0.003(2) -0.013(2)
C40 0.022(2) 0.021(2) 0.029(2) 0.0052(17) -0.0012(18) -0.0034(16)
C41 0.023(2) 0.065(4) 0.027(2) -0.001(2) 0.0006(19) 0.025(2)
C42 0.022(2) 0.035(3) 0.026(2) 0.0001(19) -0.0005(18) 0.0103(19)
C43 0.024(2) 0.022(2) 0.021(2) 0.0021(15) -0.0029(16) 0.0006(16)
C44 0.020(2) 0.036(3) 0.018(2) 0.0082(17) 0.0007(16) 0.0008(18)

loop_
_atom_type_symbol
_atom_type_description
_atom_type_scat_dispersion_real
_atom_type_scat_dispersion_imag
_atom_type_scat_source
C C 0.0033 0.0016
;
International Tables for Crystallography
(Vol. C, Tables 4.2.6.8 and 6.1.1.4)
;
H H 0.0000 0.0000
;
International Tables for Crystallography
(Vol. C, Table 6.1.1.4)
;
Lu Lu -0.4720 5.8584
;
International Tables for Crystallography
(Vol. C, Tables 4.2.6.8 and 6.1.1.4)
;
N N 0.0061 0.0033
;
International Tables for Crystallography
(Vol. C, Tables 4.2.6.8 and 6.1.1.4)
;
O O 0.0106 0.0060
;
International Tables for Crystallography
(Vol. C, Tables 4.2.6.8 and 6.1.1.4)
;
Si Si 0.0817 0.0704
;
International Tables for Crystallography
(Vol. C, Tables 4.2.6.8 and 6.1.1.4)
;

loop_
_geom_angle_atom_site_label_1
_geom_angle_atom_site_label_2
_geom_angle_atom_site_label_3
_geom_angle
N2 LU1 N1 77.56(11)
N2 LU1 O2 90.99(11)
N1 LU1 O2 137.58(11)
N2 LU1 O1 157.25(11)
N1 LU1 O1 93.36(10)
O2 LU1 O1 81.69(10)
N2 LU1 C33 108.32(13)
N1 LU1 C33 107.08(13)
O2 LU1 C33 115.28(11)
O1 LU1 C33 94.24(13)
N2 LU1 C1 55.73(10)
N1 LU1 C1 28.76(11)
O2 LU1 C1 141.55(9)
O1 LU1 C1 120.85(10)
C33 LU1 C1 95.06(10)
C33 SI1 C34 112.4(2)
C33 SI1 C35 111.3(2)
C34 SI1 C35 107.9(2)
C33 SI1 C36 111.75(18)
C34 SI1 C36 106.2(2)
C35 SI1 C36 106.9(2)
C37 O1 C40 108.1(3)
C37 O1 LU1 129.8(2)
C40 O1 LU1 122.0(2)
C41 O2 C44 106.3(3)
C41 O2 LU1 126.6(2)
C44 O2 LU1 126.9(2)
C15 N1 C1 120.0(3)
C15 N1 LU1 125.4(2)
C1 N1 LU1 105.7(2)
C24 N2 C2 115.8(3)
C24 N2 LU1 127.5(2)
C2 N2 LU1 113.8(2)
N1 C1 C9 115.6(3)
N1 C1 C2 108.3(3)
C9 C1 C2 107.2(3)
N1 C1 LU1 45.51(14)
C9 C1 LU1 160.4(2)
C2 C1 LU1 79.34(17)
N1 C1 H1 108.6
C9 C1 H1 108.5
C2 C1 H1 108.5
LU1 C1 H1 86.0
N2 C2 C3 112.2(3)
N2 C2 C1 110.3(3)
C3 C2 C1 108.5(3)
N2 C2 H2 108.8
C3 C2 H2 108.4
C1 C2 H2 108.5
C4 C3 C8 118.6(4)
C4 C3 C2 120.2(3)
C8 C3 C2 121.0(3)
C5 C4 C3 120.4(4)
C5 C4 H4 119.8
C3 C4 H4 119.7
C6 C5 C4 121.2(4)
C6 C5 H5 119.4
C4 C5 H5 119.4
C5 C6 C7 118.7(4)
C5 C6 H6 120.5
C7 C6 H6 120.8
C8 C7 C6 120.4(4)
C8 C7 H7 120.0
C6 C7 H7 119.5
C7 C8 C3 120.5(4)
C7 C8 H8 119.5
C3 C8 H8 120.0
C10 C9 C14 118.5(3)
C10 C9 C1 120.5(3)
C14 C9 C1 120.9(3)
C9 C10 C11 121.4(4)
C9 C10 H10 119.4
C11 C10 H10 119.2
C12 C11 C10 119.1(4)
C12 C11 H11 120.3
C10 C11 H11 120.6
C13 C12 C11 120.3(3)
C13 C12 H12 119.8
C11 C12 H12 119.9
C12 C13 C14 120.2(4)
C12 C13 H13 120.0
C14 C13 H13 119.7
C9 C14 C13 120.5(3)
C9 C14 H14 119.8
C13 C14 H14 119.7
N1 C15 C20 124.2(4)
N1 C15 C16 117.5(4)
C20 C15 C16 118.2(3)
C17 C16 C15 119.4(4)
C17 C16 C22 120.3(4)
C15 C16 C22 120.3(4)
C18 C17 C16 122.9(4)
C18 C17 H17 118.8
C16 C17 H17 118.3
C19 C18 C17 117.1(3)
C19 C18 C23 121.1(5)
C17 C18 C23 121.8(5)
C18 C19 C20 123.1(4)
C18 C19 H19 118.6
C20 C19 H19 118.3
C19 C20 C15 119.2(4)
C19 C20 C21 119.0(4)
C15 C20 C21 121.6(4)
C20 C21 H21A 109.5
C20 C21 H21B 109.5
H21A C21 H21B 109.5
C20 C21 H21C 109.5
H21A C21 H21C 109.5
H21B C21 H21C 109.5
C16 C22 H22A 109.5
C16 C22 H22B 109.9
H22A C22 H22B 109.2
C16 C22 H22C 109.7
H22A C22 H22C 109.1
H22B C22 H22C 109.5
C18 C23 H23A 109.6
C18 C23 H23B 109.5
H23A C23 H23B 109.5
C18 C23 H23C 109.4
H23A C23 H23C 109.5
H23B C23 H23C 109.3
C25 C24 N2 119.1(3)
C25 C24 C29 117.5(4)
N2 C24 C29 123.2(3)
C26 C25 C24 120.5(4)
C26 C25 C31 118.7(4)
C24 C25 C31 120.8(4)
C27 C26 C25 121.9(4)
C27 C26 H26 119.2
C25 C26 H26 119.0
C28 C27 C26 117.6(4)
C28 C27 C32 121.2(4)
C26 C27 C32 121.2(4)
C27 C28 C29 122.4(4)
C27 C28 H28 118.6
C29 C28 H28 119.0
C28 C29 C24 120.1(4)
C28 C29 C30 117.6(4)
C24 C29 C30 122.1(3)
C29 C30 H30A 109.5
C29 C30 H30B 109.5
H30A C30 H30B 109.5
C29 C30 H30C 109.5
H30A C30 H30C 109.5
H30B C30 H30C 109.5
C25 C31 H31A 109.6
C25 C31 H31B 109.5
H31A C31 H31B 109.0
C25 C31 H31C 109.7
H31A C31 H31C 109.5
H31B C31 H31C 109.5
C27 C32 H32A 109.2
C27 C32 H32B 109.7
H32A C32 H32B 109.7
C27 C32 H32C 109.3
H32A C32 H32C 109.2
H32B C32 H32C 109.7
SI1 C33 LU1 132.29(18)
SI1 C33 H33A 104.3
LU1 C33 H33A 104.1
SI1 C33 H33B 104.2
LU1 C33 H33B 104.0
H33A C33 H33B 105.6
SI1 C34 H34A 109.7
SI1 C34 H34B 109.6
H34A C34 H34B 109.2
SI1 C34 H34C 109.7
H34A C34 H34C 109.4
H34B C34 H34C 109.2
SI1 C35 H35A 109.7
SI1 C35 H35B 109.7
H35A C35 H35B 109.5
SI1 C35 H35C 109.5
H35A C35 H35C 109.2
H35B C35 H35C 109.3
SI1 C36 H36A 109.6
SI1 C36 H36B 109.5
H36A C36 H36B 109.6
SI1 C36 H36C 109.4
H36A C36 H36C 109.5
H36B C36 H36C 109.3
O1 C37 C38 104.9(3)
O1 C37 H37A 110.8
C38 C37 H37A 111.0
O1 C37 H37B 110.5
C38 C37 H37B 110.8
H37A C37 H37B 108.9
C37 C38 C39 101.9(4)
C37 C38 H38A 111.3
C39 C38 H38A 111.4
C37 C38 H38B 111.3
C39 C38 H38B 111.5
H38A C38 H38B 109.3
C40 C39 C38 103.3(3)
C40 C39 H39A 111.1
C38 C39 H39A 111.1
C40 C39 H39B 111.0
C38 C39 H39B 111.2
H39A C39 H39B 109.1
O1 C40 C39 105.9(3)
O1 C40 H40A 110.3
C39 C40 H40A 110.5
O1 C40 H40B 110.7
C39 C40 H40B 110.6
H40A C40 H40B 108.8
O2 C41 C42 107.2(3)
O2 C41 H41A 110.1
C42 C41 H41A 110.5
O2 C41 H41B 110.1
C42 C41 H41B 110.4
H41A C41 H41B 108.5
C41 C42 C43 105.3(3)
C41 C42 H42A 110.5
C43 C42 H42A 110.6
C41 C42 H42B 110.9
C43 C42 H42B 111.1
H42A C42 H42B 108.4
C44 C43 C42 103.0(3)
C44 C43 H43A 110.8
C42 C43 H43A 110.9
C44 C43 H43B 111.3
C42 C43 H43B 111.3
H43A C43 H43B 109.4
O2 C44 C43 103.9(3)
O2 C44 H44A 111.3
C43 C44 H44A 111.3
O2 C44 H44B 110.7
C43 C44 H44B 110.7
H44A C44 H44B 108.9

loop_
_geom_bond_atom_site_label_1
_geom_bond_atom_site_label_2
_geom_bond_distance
LU1 N2 2.176(3)
LU1 N1 2.193(3)
LU1 O2 2.302(3)
LU1 O1 2.336(3)
LU1 C33 2.344(4)
LU1 C1 2.960(3)
SI1 C33 1.842(4)
SI1 C34 1.875(5)
SI1 C35 1.881(5)
SI1 C36 1.885(4)
O1 C37 1.455(5)
O1 C40 1.478(5)
O2 C41 1.457(5)
O2 C44 1.459(5)
N1 C15 1.411(4)
N1 C1 1.479(4)
N2 C24 1.413(5)
N2 C2 1.475(4)
C1 C9 1.528(5)
C1 C2 1.569(5)
C1 H1 0.9999
C2 C3 1.527(5)
C2 H2 0.9986
C3 C4 1.393(5)
C3 C8 1.394(6)
C4 C5 1.388(6)
C4 H4 0.9502
C5 C6 1.370(7)
C5 H5 0.9501
C6 C7 1.403(6)
C6 H6 0.9491
C7 C8 1.385(5)
C7 H7 0.9485
C8 H8 0.9501
C9 C10 1.382(5)
C9 C14 1.392(5)
C10 C11 1.401(5)
C10 H10 0.9500
C11 C12 1.380(6)
C11 H11 0.9488
C12 C13 1.379(6)
C12 H12 0.9489
C13 C14 1.392(5)
C13 H13 0.9482
C14 H14 0.9511
C15 C20 1.419(6)
C15 C16 1.420(6)
C16 C17 1.392(6)
C16 C22 1.497(6)
C17 C18 1.390(7)
C17 H17 0.9526
C18 C19 1.374(7)
C18 C23 1.516(6)
C19 C20 1.402(6)
C19 H19 0.9494
C20 C21 1.499(6)
C21 H21A 0.9800
C21 H21B 0.9800
C21 H21C 0.9800
C22 H22A 0.9841
C22 H22B 0.9798
C22 H22C 0.9805
C23 H23A 0.9791
C23 H23B 0.9808
C23 H23C 0.9811
C24 C25 1.413(5)
C24 C29 1.418(5)
C25 C26 1.395(6)
C25 C31 1.513(6)
C26 C27 1.393(6)
C26 H26 0.9530
C27 C28 1.384(6)
C27 C32 1.510(6)
C28 C29 1.394(6)
C28 H28 0.9507
C29 C30 1.511(6)
C30 H30A 0.9800
C30 H30B 0.9800
C30 H30C 0.9800
C31 H31A 0.9825
C31 H31B 0.9829
C31 H31C 0.9768
C32 H32A 0.9819
C32 H32B 0.9758
C32 H32C 0.9816
C33 H33A 0.9891
C33 H33B 0.9894
C34 H34A 0.9803
C34 H34B 0.9825
C34 H34C 0.9808
C35 H35A 0.9804
C35 H35B 0.9795
C35 H35C 0.9831
C36 H36A 0.9779
C36 H36B 0.9806
C36 H36C 0.9816
C37 C38 1.504(6)
C37 H37A 0.9883
C37 H37B 0.9908
C38 C39 1.518(6)
C38 H38A 0.9906
C38 H38B 0.9894
C39 C40 1.512(6)
C39 H39A 0.9899
C39 H39B 0.9893
C40 H40A 0.9909
C40 H40B 0.9881
C41 C42 1.497(6)
C41 H41A 0.9909
C41 H41B 0.9894
C42 C43 1.528(6)
C42 H42A 0.9958
C42 H42B 0.9896
C43 C44 1.503(5)
C43 H43A 0.9898
C43 H43B 0.9872
C44 H44A 0.9855
C44 H44B 0.9955

loop_
_geom_torsion_atom_site_label_1
_geom_torsion_atom_site_label_2
_geom_torsion_atom_site_label_3
_geom_torsion_atom_site_label_4
_geom_torsion
C15 N1 C1 C9 37.3(5)
LU1 N1 C1 C9 -173.6(2)
C15 N1 C1 C2 157.6(3)
LU1 N1 C1 C2 -53.3(3)
C15 N1 C1 LU1 -149.1(4)
C24 N2 C2 C3 66.7(4)
LU1 N2 C2 C3 -131.0(3)
C24 N2 C2 C1 -172.2(3)
LU1 N2 C2 C1 -9.9(3)
N1 C1 C2 N2 42.3(4)
C9 C1 C2 N2 167.7(3)
LU1 C1 C2 N2 6.7(2)
N1 C1 C2 C3 165.7(3)
C9 C1 C2 C3 -69.0(3)
LU1 C1 C2 C3 130.1(2)
N2 C2 C3 C4 -131.3(4)
C1 C2 C3 C4 106.6(4)
N2 C2 C3 C8 53.6(5)
C1 C2 C3 C8 -68.6(4)
C8 C3 C4 C5 0.1(6)
C2 C3 C4 C5 -175.2(4)
C3 C4 C5 C6 0.9(6)
C4 C5 C6 C7 -1.7(7)
C5 C6 C7 C8 1.6(7)
C6 C7 C8 C3 -0.6(6)
C4 C3 C8 C7 -0.2(6)
C2 C3 C8 C7 175.0(3)
N1 C1 C9 C10 -144.3(3)
C2 C1 C9 C10 94.8(4)
LU1 C1 C9 C10 -158.2(5)
N1 C1 C9 C14 40.4(5)
C2 C1 C9 C14 -80.5(4)
LU1 C1 C9 C14 26.6(9)
C14 C9 C10 C11 -0.5(6)
C1 C9 C10 C11 -175.9(4)
C9 C10 C11 C12 0.4(6)
C10 C11 C12 C13 0.1(6)
C11 C12 C13 C14 -0.5(6)
C10 C9 C14 C13 0.2(6)
C1 C9 C14 C13 175.5(3)
C12 C13 C14 C9 0.3(6)
C1 N1 C15 C20 49.8(5)
LU1 N1 C15 C20 -92.9(4)
C1 N1 C15 C16 -135.1(3)
LU1 N1 C15 C16 82.2(4)
N1 C15 C16 C17 -174.3(3)
C20 C15 C16 C17 1.2(5)
N1 C15 C16 C22 6.0(5)
C20 C15 C16 C22 -178.6(3)
C15 C16 C17 C18 -2.1(6)
C22 C16 C17 C18 177.6(4)
C16 C17 C18 C19 1.8(6)
C16 C17 C18 C23 -178.1(4)
C17 C18 C19 C20 -0.6(6)
C23 C18 C19 C20 179.3(4)
C18 C19 C20 C15 -0.3(6)
C18 C19 C20 C21 173.8(4)
N1 C15 C20 C19 175.1(3)
C16 C15 C20 C19 0.0(5)
N1 C15 C20 C21 1.2(5)
C16 C15 C20 C21 -173.9(4)
C2 N2 C24 C25 -128.4(4)
LU1 N2 C24 C25 72.1(4)
C2 N2 C24 C29 56.4(5)
LU1 N2 C24 C29 -103.1(4)
N2 C24 C25 C26 -176.4(3)
C29 C24 C25 C26 -1.0(6)
N2 C24 C25 C31 3.8(5)
C29 C24 C25 C31 179.3(4)
C24 C25 C26 C27 -1.0(6)
C31 C25 C26 C27 178.7(4)
C25 C26 C27 C28 1.9(6)
C25 C26 C27 C32 -177.1(4)
C26 C27 C28 C29 -0.8(6)
C32 C27 C28 C29 178.2(4)
C27 C28 C29 C24 -1.2(6)
C27 C28 C29 C30 174.4(4)
C25 C24 C29 C28 2.0(5)
N2 C24 C29 C28 177.3(3)
C25 C24 C29 C30 -173.3(4)
N2 C24 C29 C30 2.0(6)
C34 SI1 C33 LU1 -67.4(4)
C35 SI1 C33 LU1 53.9(4)
C36 SI1 C33 LU1 173.3(3)
C40 O1 C37 C38 -24.0(4)
LU1 O1 C37 C38 151.8(3)
O1 C37 C38 C39 38.3(4)
C37 C38 C39 C40 -37.8(4)
C37 O1 C40 C39 -0.2(4)
LU1 O1 C40 C39 -176.4(2)
C38 C39 C40 O1 23.9(4)
C44 O2 C41 C42 22.3(5)
LU1 O2 C41 C42 -163.1(3)
O2 C41 C42 C43 0.9(5)
C41 C42 C43 C44 -22.7(5)
C41 O2 C44 C43 -36.9(4)
LU1 O2 C44 C43 148.6(3)
C42 C43 C44 O2 36.3(4)
